data_7056654
loop_
_publ_author_name
'Trivedi, Manoj'
'Smreker, Jacob Robert'
'Singh, Gurmeet'
'Kumar, Abhinav'
'Rath, Nigam P.'

_publ_section_title
;
 cis-1,2-bis(diphenylphosphino)ethylene copper(I) catalyzed C-H activation
 and carboxylation of terminal alkynes
;
_journal_name_full 'New J. Chem.'
_journal_paper_doi 10.1039/C7NJ03038J
_journal_year 2017
_chemical_formula_moiety 'C54 H44 Cu2 N2 P4 S2'
_chemical_formula_sum 'C54 H44 Cu2 N2 P4 S2'
_chemical_formula_weight 1035.99
_space_group_crystal_system monoclinic
_space_group_IT_number 15
_space_group_name_Hall '-C 2yc'
_space_group_name_H-M_alt 'C 1 2/c 1'
_symmetry_space_group_name_Hall '-C 2yc'
_symmetry_space_group_name_H-M 'C 1 2/c 1'
_atom_sites_solution_hydrogens geom
_atom_sites_solution_primary dual
_atom_sites_solution_secondary difmap
_audit_creation_method SHELXL-2014/7
_audit_update_record
;
2017-04-10 deposited with the CCDC.
2017-10-04 downloaded from the CCDC.
;
_cell_angle_alpha 90
_cell_angle_beta 110.718(2)
_cell_angle_gamma 90
_cell_formula_units_Z 4
_cell_length_a 28.3225(15)
_cell_length_b 9.7812(5)
_cell_length_c 18.6050(9)
_cell_measurement_reflns_used 8990
_cell_measurement_temperature 100(2)
_cell_measurement_theta_max 30.56
_cell_measurement_theta_min 2.22
_cell_volume 4820.8(4)
_computing_cell_refinement 'SAINT V8.34A (Bruker AXS Inc., 2013)'
_computing_data_collection 'Bruker APEX2'
_computing_data_reduction 'SAINT V8.34A (Bruker AXS Inc., 2013)'
_computing_molecular_graphics 'Bruker SHELXTL'
_computing_publication_material 'Bruker SHELXTL'
_computing_structure_refinement 'SHELXL-2014/7 (Sheldrick, 2014)'
_computing_structure_solution 'SHELXT-2013 (Sheldrick, 2008)'
_diffrn_ambient_temperature 100(2)
_diffrn_measured_fraction_theta_full 1.000
_diffrn_measured_fraction_theta_max 0.994
_diffrn_measurement_device_type 'Bruker APEX-II CCD'
_diffrn_measurement_method '\f and \w scans'
_diffrn_radiation_type MoK\a
_diffrn_radiation_wavelength 0.71073
_diffrn_reflns_av_R_equivalents 0.0719
_diffrn_reflns_av_unetI/netI 0.0560
_diffrn_reflns_Laue_measured_fraction_full 1.000
_diffrn_reflns_Laue_measured_fraction_max 0.994
_diffrn_reflns_limit_h_max 47
_diffrn_reflns_limit_h_min -46
_diffrn_reflns_limit_k_max 16
_diffrn_reflns_limit_k_min -16
_diffrn_reflns_limit_l_max 31
_diffrn_reflns_limit_l_min -30
_diffrn_reflns_number 70850
_diffrn_reflns_point_group_measured_fraction_full 1.000
_diffrn_reflns_point_group_measured_fraction_max 0.994
_diffrn_reflns_theta_full 25.242
_diffrn_reflns_theta_max 36.441
_diffrn_reflns_theta_min 1.537
_exptl_absorpt_coefficient_mu 1.141
_exptl_absorpt_correction_T_max 0.8024
_exptl_absorpt_correction_T_min 0.7252
_exptl_absorpt_correction_type multi-scan
_exptl_absorpt_process_details 'SADABS V2016/2 (Bruker AXS Inc.)'
_exptl_crystal_colour yellow
_exptl_crystal_density_diffrn 1.427
_exptl_crystal_density_method 'not measured'
_exptl_crystal_description Plate
_exptl_crystal_F_000 2128
_exptl_crystal_size_max 0.261
_exptl_crystal_size_mid 0.212
_exptl_crystal_size_min 0.072
_refine_diff_density_max 0.568
_refine_diff_density_min -0.574
_refine_diff_density_rms 0.093
_refine_ls_extinction_method none
_refine_ls_goodness_of_fit_ref 1.023
_refine_ls_hydrogen_treatment constr
_refine_ls_matrix_type full
_refine_ls_number_parameters 289
_refine_ls_number_reflns 11709
_refine_ls_number_restraints 0
_refine_ls_restrained_S_all 1.023
_refine_ls_R_factor_all 0.0803
_refine_ls_R_factor_gt 0.0420
_refine_ls_shift/su_max 0.003
_refine_ls_shift/su_mean 0.000
_refine_ls_structure_factor_coef Fsqd
_refine_ls_weighting_details 'w=1/[\s^2^(Fo^2^)+(0.0352P)^2^+3.8396P] where P=(Fo^2^+2Fc^2^)/3'
_refine_ls_weighting_scheme calc
_refine_ls_wR_factor_gt 0.0817
_refine_ls_wR_factor_ref 0.0960
_reflns_Friedel_coverage 0.000
_reflns_number_gt 7913
_reflns_number_total 11709
_reflns_threshold_expression 'I > 2\s(I)'
_cod_data_source_file c7nj03038j2.cif
_cod_data_source_block r2717
_cod_database_code 7056654
_shelx_shelxl_version_number 2014/7
_shelx_space_group_comment
; 
The symmetry employed for this shelxl refinement is uniquely defined 
by the following loop, which should always be used as a source of 
symmetry information in preference to the above space-group names. 
They are only intended as comments. 
;
_shelx_estimated_absorpt_t_min 0.755
_shelx_estimated_absorpt_t_max 0.922

loop_
_space_group_symop_operation_xyz
'x, y, z'
'-x, y, -z+1/2'
'x+1/2, y+1/2, z'
'-x+1/2, y+1/2, -z+1/2'
'-x, -y, -z'
'x, -y, z-1/2'
'-x+1/2, -y+1/2, -z'
'x+1/2, -y+1/2, z-1/2'

loop_
_atom_site_label
_atom_site_type_symbol
_atom_site_fract_x
_atom_site_fract_y
_atom_site_fract_z
_atom_site_U_iso_or_equiv
_atom_site_adp_type
_atom_site_occupancy
_atom_site_site_symmetry_order
_atom_site_calc_flag
_atom_site_refinement_flags_posn
_atom_site_refinement_flags_adp
Cu1 Cu 0.32229(2) 0.32685(2) 0.62014(2) 0.01510(5) Uani 1 1 d . .
S1 S 0.25253(2) 0.04597(4) 0.40537(2) 0.02184(8) Uani 1 1 d . .
P1 P 0.34893(2) 0.28193(4) 0.74698(2) 0.01441(7) Uani 1 1 d . .
P2 P 0.39424(2) 0.44001(4) 0.63471(2) 0.01454(7) Uani 1 1 d . .
N1 N 0.30802(5) 0.18913(14) 0.53926(7) 0.0182(2) Uani 1 1 d . .
C1 C 0.40781(6) 0.37754(16) 0.78529(8) 0.0174(3) Uani 1 1 d . .
H1 H 0.4252 0.3814 0.8393 0.021 Uiso 1 1 calc R U
C2 C 0.42667(6) 0.44181(16) 0.73865(8) 0.0173(3) Uani 1 1 d . .
H2 H 0.4577 0.4897 0.7598 0.021 Uiso 1 1 calc R U
C3 C 0.28527(5) 0.13061(16) 0.48370(8) 0.0157(3) Uani 1 1 d . .
C4 C 0.31258(6) 0.34673(17) 0.80257(9) 0.0195(3) Uani 1 1 d . .
C5 C 0.32166(8) 0.4742(2) 0.83711(12) 0.0324(4) Uani 1 1 d . .
H5 H 0.3495 0.5269 0.8359 0.039 Uiso 1 1 calc R U
C6 C 0.29017(9) 0.5253(2) 0.87357(13) 0.0444(6) Uani 1 1 d . .
H6 H 0.2968 0.6123 0.8978 0.053 Uiso 1 1 calc R U
C7 C 0.24950(9) 0.4501(3) 0.87457(12) 0.0429(6) Uani 1 1 d . .
H7 H 0.2279 0.4855 0.8992 0.051 Uiso 1 1 calc R U
C8 C 0.23987(9) 0.3238(2) 0.84009(14) 0.0411(5) Uani 1 1 d . .
H8 H 0.2117 0.2721 0.8411 0.049 Uiso 1 1 calc R U
C9 C 0.27109(7) 0.2717(2) 0.80380(12) 0.0314(4) Uani 1 1 d . .
H9 H 0.2642 0.1846 0.7797 0.038 Uiso 1 1 calc R U
C10 C 0.36825(6) 0.10999(16) 0.78383(8) 0.0157(3) Uani 1 1 d . .
C11 C 0.37083(7) 0.06509(18) 0.85623(9) 0.0221(3) Uani 1 1 d . .
H11 H 0.3624 0.1257 0.8898 0.027 Uiso 1 1 calc R U
C12 C 0.38558(7) -0.06743(19) 0.87933(10) 0.0270(4) Uani 1 1 d . .
H12 H 0.3869 -0.0978 0.9285 0.032 Uiso 1 1 calc R U
C13 C 0.39843(7) -0.15583(18) 0.83131(10) 0.0261(4) Uani 1 1 d . .
H13 H 0.4086 -0.2467 0.8475 0.031 Uiso 1 1 calc R U
C14 C 0.39642(7) -0.11176(18) 0.75943(10) 0.0266(4) Uani 1 1 d . .
H14 H 0.4057 -0.1719 0.7266 0.032 Uiso 1 1 calc R U
C15 C 0.38077(6) 0.02042(17) 0.73563(9) 0.0211(3) Uani 1 1 d . .
H15 H 0.3786 0.0498 0.6859 0.025 Uiso 1 1 calc R U
C16 C 0.43965(6) 0.35249(16) 0.60171(9) 0.0166(3) Uani 1 1 d . .
C17 C 0.46460(6) 0.23602(16) 0.63997(9) 0.0191(3) Uani 1 1 d . .
H17 H 0.4596 0.2062 0.6853 0.023 Uiso 1 1 calc R U
C18 C 0.49668(6) 0.16353(18) 0.61234(10) 0.0239(3) Uani 1 1 d . .
H18 H 0.5140 0.0854 0.6393 0.029 Uiso 1 1 calc R U
C19 C 0.50358(6) 0.20485(19) 0.54537(10) 0.0246(3) Uani 1 1 d . .
H19 H 0.5251 0.1544 0.5260 0.029 Uiso 1 1 calc R U
C20 C 0.47899(7) 0.31942(19) 0.50729(10) 0.0255(3) Uani 1 1 d . .
H20 H 0.4840 0.3486 0.4618 0.031 Uiso 1 1 calc R U
C21 C 0.44691(6) 0.39281(18) 0.53450(9) 0.0216(3) Uani 1 1 d . .
H21 H 0.4298 0.4709 0.5072 0.026 Uiso 1 1 calc R U
C22 C 0.39908(6) 0.61688(16) 0.60821(8) 0.0163(3) Uani 1 1 d . .
C23 C 0.44498(6) 0.68620(17) 0.62920(9) 0.0206(3) Uani 1 1 d . .
H23 H 0.4754 0.6400 0.6574 0.025 Uiso 1 1 calc R U
C24 C 0.44645(7) 0.82209(18) 0.60913(10) 0.0253(3) Uani 1 1 d . .
H24 H 0.4778 0.8692 0.6239 0.030 Uiso 1 1 calc R U
C25 C 0.40188(7) 0.88935(18) 0.56719(9) 0.0250(3) Uani 1 1 d . .
H25 H 0.4027 0.9828 0.5539 0.030 Uiso 1 1 calc R U
C26 C 0.35639(7) 0.82033(18) 0.54491(10) 0.0250(3) Uani 1 1 d . .
H26 H 0.3261 0.8660 0.5155 0.030 Uiso 1 1 calc R U
C27 C 0.35490(6) 0.68455(17) 0.56543(9) 0.0201(3) Uani 1 1 d . .
H27 H 0.3235 0.6376 0.5502 0.024 Uiso 1 1 calc R U

loop_
_atom_site_aniso_label
_atom_site_aniso_U_11
_atom_site_aniso_U_22
_atom_site_aniso_U_33
_atom_site_aniso_U_23
_atom_site_aniso_U_13
_atom_site_aniso_U_12
Cu1 0.01308(8) 0.01683(9) 0.01393(8) -0.00039(7) 0.00297(6) 0.00007(7)
S1 0.01716(17) 0.0236(2) 0.02087(17) -0.00782(15) 0.00187(13) 0.00501(14)
P1 0.01491(16) 0.01580(17) 0.01352(15) 0.00057(13) 0.00628(12) 0.00089(13)
P2 0.01352(16) 0.01497(17) 0.01499(15) 0.00141(13) 0.00488(12) 0.00031(13)
N1 0.0162(6) 0.0172(6) 0.0199(6) -0.0002(5) 0.0047(5) 0.0029(5)
C1 0.0173(6) 0.0182(7) 0.0144(6) 0.0000(5) 0.0029(5) 0.0010(5)
C2 0.0141(6) 0.0192(7) 0.0167(6) 0.0007(5) 0.0031(5) -0.0009(5)
C3 0.0142(6) 0.0146(6) 0.0186(6) 0.0025(5) 0.0062(5) 0.0038(5)
C4 0.0218(7) 0.0211(8) 0.0175(6) 0.0021(5) 0.0093(5) 0.0069(6)
C5 0.0371(10) 0.0253(9) 0.0387(10) -0.0083(8) 0.0183(8) 0.0030(8)
C6 0.0525(14) 0.0389(12) 0.0466(12) -0.0126(10) 0.0236(11) 0.0147(10)
C7 0.0483(13) 0.0534(14) 0.0372(10) 0.0056(10) 0.0278(10) 0.0272(11)
C8 0.0392(11) 0.0446(13) 0.0544(13) 0.0085(11) 0.0350(10) 0.0120(10)
C9 0.0321(9) 0.0291(10) 0.0427(10) -0.0002(8) 0.0253(8) 0.0037(8)
C10 0.0163(6) 0.0160(7) 0.0155(6) -0.0005(5) 0.0066(5) 0.0000(5)
C11 0.0296(8) 0.0212(8) 0.0185(6) 0.0022(6) 0.0122(6) 0.0036(6)
C12 0.0371(10) 0.0236(9) 0.0218(7) 0.0058(6) 0.0123(7) 0.0052(7)
C13 0.0335(9) 0.0176(8) 0.0252(8) 0.0026(6) 0.0081(7) 0.0025(7)
C14 0.0376(10) 0.0188(8) 0.0246(8) -0.0040(6) 0.0125(7) 0.0045(7)
C15 0.0274(8) 0.0195(8) 0.0180(6) -0.0010(5) 0.0099(6) 0.0022(6)
C16 0.0148(6) 0.0154(7) 0.0189(6) -0.0015(5) 0.0053(5) -0.0014(5)
C17 0.0162(6) 0.0167(7) 0.0235(7) 0.0011(6) 0.0059(5) -0.0015(5)
C18 0.0177(7) 0.0174(7) 0.0346(9) -0.0034(6) 0.0067(6) -0.0009(6)
C19 0.0193(7) 0.0254(9) 0.0302(8) -0.0100(7) 0.0102(6) -0.0013(6)
C20 0.0269(8) 0.0287(9) 0.0239(7) -0.0061(7) 0.0127(6) -0.0017(7)
C21 0.0239(8) 0.0210(8) 0.0208(7) -0.0002(6) 0.0090(6) 0.0027(6)
C22 0.0189(7) 0.0158(7) 0.0153(6) 0.0012(5) 0.0077(5) 0.0020(5)
C23 0.0199(7) 0.0181(7) 0.0242(7) 0.0011(6) 0.0084(6) 0.0007(6)
C24 0.0306(9) 0.0200(8) 0.0282(8) -0.0011(6) 0.0139(7) -0.0054(7)
C25 0.0397(10) 0.0156(7) 0.0234(7) 0.0034(6) 0.0156(7) 0.0020(7)
C26 0.0313(9) 0.0227(8) 0.0213(7) 0.0058(6) 0.0096(6) 0.0085(7)
C27 0.0217(7) 0.0206(8) 0.0185(6) 0.0021(6) 0.0076(5) 0.0034(6)

loop_
_atom_type_symbol
_atom_type_description
_atom_type_scat_dispersion_real
_atom_type_scat_dispersion_imag
_atom_type_scat_source
C C 0.0033 0.0016 'International Tables Vol C Tables 4.2.6.8 and 6.1.1.4'
H H 0.0000 0.0000 'International Tables Vol C Tables 4.2.6.8 and 6.1.1.4'
N N 0.0061 0.0033 'International Tables Vol C Tables 4.2.6.8 and 6.1.1.4'
P P 0.1023 0.0942 'International Tables Vol C Tables 4.2.6.8 and 6.1.1.4'
S S 0.1246 0.1234 'International Tables Vol C Tables 4.2.6.8 and 6.1.1.4'
Cu Cu 0.3201 1.2651 'International Tables Vol C Tables 4.2.6.8 and 6.1.1.4'

loop_
_geom_angle_atom_site_label_1
_geom_angle_atom_site_label_2
_geom_angle_atom_site_label_3
_geom_angle
_geom_angle_site_symmetry_3
N1 Cu1 P2 111.35(4) .
N1 Cu1 P1 125.05(4) .
P2 Cu1 P1 90.936(15) .
N1 Cu1 S1 106.43(4) 7_556
P2 Cu1 S1 118.442(18) 7_556
P1 Cu1 S1 104.955(16) 7_556
C3 S1 Cu1 95.59(5) 7_556
C4 P1 C1 102.90(8) .
C4 P1 C10 105.25(7) .
C1 P1 C10 102.40(7) .
C4 P1 Cu1 118.84(5) .
C1 P1 Cu1 103.33(5) .
C10 P1 Cu1 121.20(5) .
C22 P2 C16 103.05(7) .
C22 P2 C2 102.73(7) .
C16 P2 C2 102.17(7) .
C22 P2 Cu1 126.00(5) .
C16 P2 Cu1 116.44(5) .
C2 P2 Cu1 103.15(5) .
C3 N1 Cu1 158.04(12) .
C2 C1 P1 120.77(11) .
C2 C1 H1 119.6 .
P1 C1 H1 119.6 .
C1 C2 P2 121.36(12) .
C1 C2 H2 119.3 .
P2 C2 H2 119.3 .
N1 C3 S1 179.17(16) .
C5 C4 C9 119.10(16) .
C5 C4 P1 122.01(14) .
C9 C4 P1 118.56(13) .
C4 C5 C6 120.3(2) .
C4 C5 H5 119.8 .
C6 C5 H5 119.8 .
C7 C6 C5 120.0(2) .
C7 C6 H6 120.0 .
C5 C6 H6 120.0 .
C6 C7 C8 120.30(19) .
C6 C7 H7 119.9 .
C8 C7 H7 119.9 .
C7 C8 C9 120.2(2) .
C7 C8 H8 119.9 .
C9 C8 H8 119.9 .
C8 C9 C4 120.1(2) .
C8 C9 H9 119.9 .
C4 C9 H9 119.9 .
C15 C10 C11 119.20(15) .
C15 C10 P1 116.77(11) .
C11 C10 P1 124.02(12) .
C12 C11 C10 120.17(16) .
C12 C11 H11 119.9 .
C10 C11 H11 119.9 .
C13 C12 C11 120.36(16) .
C13 C12 H12 119.8 .
C11 C12 H12 119.8 .
C12 C13 C14 119.92(16) .
C12 C13 H13 120.0 .
C14 C13 H13 120.0 .
C13 C14 C15 119.78(16) .
C13 C14 H14 120.1 .
C15 C14 H14 120.1 .
C10 C15 C14 120.55(15) .
C10 C15 H15 119.7 .
C14 C15 H15 119.7 .
C21 C16 C17 118.67(15) .
C21 C16 P2 120.98(12) .
C17 C16 P2 120.12(12) .
C18 C17 C16 120.54(16) .
C18 C17 H17 119.7 .
C16 C17 H17 119.7 .
C17 C18 C19 120.17(16) .
C17 C18 H18 119.9 .
C19 C18 H18 119.9 .
C20 C19 C18 119.54(16) .
C20 C19 H19 120.2 .
C18 C19 H19 120.2 .
C19 C20 C21 120.75(16) .
C19 C20 H20 119.6 .
C21 C20 H20 119.6 .
C20 C21 C16 120.31(16) .
C20 C21 H21 119.8 .
C16 C21 H21 119.8 .
C27 C22 C23 119.35(15) .
C27 C22 P2 118.00(12) .
C23 C22 P2 122.65(12) .
C24 C23 C22 120.35(16) .
C24 C23 H23 119.8 .
C22 C23 H23 119.8 .
C23 C24 C25 119.79(17) .
C23 C24 H24 120.1 .
C25 C24 H24 120.1 .
C26 C25 C24 120.10(16) .
C26 C25 H25 120.0 .
C24 C25 H25 120.0 .
C25 C26 C27 120.09(16) .
C25 C26 H26 120.0 .
C27 C26 H26 120.0 .
C26 C27 C22 120.31(16) .
C26 C27 H27 119.8 .
C22 C27 H27 119.8 .

loop_
_geom_bond_atom_site_label_1
_geom_bond_atom_site_label_2
_geom_bond_distance
_geom_bond_site_symmetry_2
Cu1 N1 1.9524(13) .
Cu1 P2 2.2495(4) .
Cu1 P1 2.2520(4) .
Cu1 S1 2.3561(4) 7_556
S1 C3 1.6472(16) .
S1 Cu1 2.3561(5) 7_556
P1 C4 1.8124(16) .
P1 C1 1.8228(16) .
P1 C10 1.8255(16) .
P2 C22 1.8172(16) .
P2 C16 1.8228(16) .
P2 C2 1.8240(15) .
N1 C3 1.1575(19) .
C1 C2 1.327(2) .
C1 H1 0.9500 .
C2 H2 0.9500 .
C4 C5 1.384(2) .
C4 C9 1.393(3) .
C5 C6 1.391(3) .
C5 H5 0.9500 .
C6 C7 1.373(4) .
C6 H6 0.9500 .
C7 C8 1.374(3) .
C7 H7 0.9500 .
C8 C9 1.386(3) .
C8 H8 0.9500 .
C9 H9 0.9500 .
C10 C15 1.387(2) .
C10 C11 1.394(2) .
C11 C12 1.383(2) .
C11 H11 0.9500 .
C12 C13 1.381(3) .
C12 H12 0.9500 .
C13 C14 1.387(2) .
C13 H13 0.9500 .
C14 C15 1.387(2) .
C14 H14 0.9500 .
C15 H15 0.9500 .
C16 C21 1.394(2) .
C16 C17 1.396(2) .
C17 C18 1.387(2) .
C17 H17 0.9500 .
C18 C19 1.388(3) .
C18 H18 0.9500 .
C19 C20 1.376(3) .
C19 H19 0.9500 .
C20 C21 1.387(2) .
C20 H20 0.9500 .
C21 H21 0.9500 .
C22 C27 1.390(2) .
C22 C23 1.394(2) .
C23 C24 1.385(2) .
C23 H23 0.9500 .
C24 C25 1.392(3) .
C24 H24 0.9500 .
C25 C26 1.382(3) .
C25 H25 0.9500 .
C26 C27 1.387(2) .
C26 H26 0.9500 .
C27 H27 0.9500 .

loop_
_geom_torsion_atom_site_label_1
_geom_torsion_atom_site_label_2
_geom_torsion_atom_site_label_3
_geom_torsion_atom_site_label_4
_geom_torsion
C4 P1 C1 C2 -129.66(14)
C10 P1 C1 C2 121.27(14)
Cu1 P1 C1 C2 -5.40(15)
P1 C1 C2 P2 1.1(2)
C22 P2 C2 C1 136.08(14)
C16 P2 C2 C1 -117.32(14)
Cu1 P2 C2 C1 3.89(15)
C1 P1 C4 C5 23.85(16)
C10 P1 C4 C5 130.75(15)
Cu1 P1 C4 C5 -89.50(15)
C1 P1 C4 C9 -162.81(14)
C10 P1 C4 C9 -55.91(15)
Cu1 P1 C4 C9 83.84(14)
C9 C4 C5 C6 1.0(3)
P1 C4 C5 C6 174.33(16)
C4 C5 C6 C7 -0.8(3)
C5 C6 C7 C8 0.4(3)
C6 C7 C8 C9 -0.2(3)
C7 C8 C9 C4 0.4(3)
C5 C4 C9 C8 -0.8(3)
P1 C4 C9 C8 -174.38(16)
C4 P1 C10 C15 157.97(13)
C1 P1 C10 C15 -94.76(13)
Cu1 P1 C10 C15 19.40(15)
C4 P1 C10 C11 -21.83(16)
C1 P1 C10 C11 85.44(15)
Cu1 P1 C10 C11 -160.40(12)
C15 C10 C11 C12 -0.2(3)
P1 C10 C11 C12 179.59(14)
C10 C11 C12 C13 0.8(3)
C11 C12 C13 C14 -0.2(3)
C12 C13 C14 C15 -1.0(3)
C11 C10 C15 C14 -0.9(3)
P1 C10 C15 C14 179.24(14)
C13 C14 C15 C10 1.5(3)
C22 P2 C16 C21 -35.71(14)
C2 P2 C16 C21 -142.06(13)
Cu1 P2 C16 C21 106.40(13)
C22 P2 C16 C17 149.89(12)
C2 P2 C16 C17 43.54(14)
Cu1 P2 C16 C17 -68.00(13)
C21 C16 C17 C18 1.2(2)
P2 C16 C17 C18 175.72(12)
C16 C17 C18 C19 -1.2(2)
C17 C18 C19 C20 1.0(3)
C18 C19 C20 C21 -0.9(3)
C19 C20 C21 C16 0.9(3)
C17 C16 C21 C20 -1.1(2)
P2 C16 C21 C20 -175.53(13)
C16 P2 C22 C27 127.56(12)
C2 P2 C22 C27 -126.53(12)
Cu1 P2 C22 C27 -9.62(15)
C16 P2 C22 C23 -52.61(14)
C2 P2 C22 C23 53.31(15)
Cu1 P2 C22 C23 170.21(11)
C27 C22 C23 C24 1.4(2)
P2 C22 C23 C24 -178.41(13)
C22 C23 C24 C25 -0.6(3)
C23 C24 C25 C26 -0.7(3)
C24 C25 C26 C27 1.1(3)
C25 C26 C27 C22 -0.3(2)
C23 C22 C27 C26 -1.0(2)
P2 C22 C27 C26 178.82(13)
